data_7103058
loop_
_publ_author_name
'Wu, Biao'
'Liang, Jianjun'
'Yang, Jin'
'Jia, Chuandong'
'Yang, Xiao-Juan'
'Zhang, Hongrui'
'Tang, Ning'
'Janiak, Christoph'

_publ_section_title
;
 Sulfate ion encapsulation in caged supramolecular structures assembled
 by second-sphere coordination.
;
_journal_issue 15
_journal_name_full 'Chemical communications (Cambridge, England)'
_journal_page_first 1762
_journal_page_last 1764
_journal_paper_doi 10.1039/b719019k
_journal_year 2008
_chemical_formula_sum 'C48 H72 Mn N20 O16 S'
_chemical_formula_weight 1272.26
_chemical_name_systematic
;
?
;
_space_group_IT_number 14
_symmetry_cell_setting monoclinic
_symmetry_space_group_name_Hall '-P 2yn'
_symmetry_space_group_name_H-M 'P 1 21/n 1'
_atom_sites_solution_hydrogens geom
_atom_sites_solution_primary direct
_atom_sites_solution_secondary difmap
_audit_creation_method SHELXL-97
_cell_angle_alpha 90.00
_cell_angle_beta 91.38(3)
_cell_angle_gamma 90.00
_cell_formula_units_Z 2
_cell_length_a 12.516(3)
_cell_length_b 18.505(4)
_cell_length_c 13.186(3)
_cell_measurement_temperature 293(2)
_cell_volume 3053.1(11)
_computing_cell_refinement 'SAINT (Bruker, 2006)'
_computing_data_collection 'APEX2 (Bruker, 2006)'
_computing_data_reduction SAINT
_computing_structure_refinement 'SHELXL-97 (Sheldrick, 1997)'
_computing_structure_solution 'SHELXS-97 (Sheldrick, 1990)'
_diffrn_ambient_temperature 293(2)
_diffrn_measured_fraction_theta_full 0.999
_diffrn_measured_fraction_theta_max 0.949
_diffrn_measurement_device_type 'Bruker APEX II CCD area detector'
_diffrn_measurement_method '\w scans'
_diffrn_radiation_monochromator graphite
_diffrn_radiation_source 'fine-focus sealed tube'
_diffrn_radiation_type MoK\a
_diffrn_radiation_wavelength 0.71073
_diffrn_reflns_av_R_equivalents 0.0246
_diffrn_reflns_av_sigmaI/netI 0.0305
_diffrn_reflns_limit_h_max 16
_diffrn_reflns_limit_h_min -14
_diffrn_reflns_limit_k_max 24
_diffrn_reflns_limit_k_min -23
_diffrn_reflns_limit_l_max 13
_diffrn_reflns_limit_l_min -17
_diffrn_reflns_number 17921
_diffrn_reflns_theta_full 25.00
_diffrn_reflns_theta_max 27.92
_diffrn_reflns_theta_min 1.90
_exptl_absorpt_coefficient_mu 0.332
_exptl_absorpt_correction_T_max 1.0000
_exptl_absorpt_correction_T_min 0.8734
_exptl_absorpt_correction_type multi-scan
_exptl_absorpt_process_details SADABS
_exptl_crystal_colour pale-pink
_exptl_crystal_density_diffrn 1.384
_exptl_crystal_density_method 'not measured'
_exptl_crystal_description block
_exptl_crystal_F_000 1338
_exptl_crystal_size_max 0.35
_exptl_crystal_size_mid 0.30
_exptl_crystal_size_min 0.28
_refine_diff_density_max 0.209
_refine_diff_density_min -0.247
_refine_diff_density_rms 0.038
_refine_ls_extinction_method none
_refine_ls_goodness_of_fit_ref 1.033
_refine_ls_hydrogen_treatment mixed
_refine_ls_matrix_type full
_refine_ls_number_parameters 427
_refine_ls_number_reflns 6945
_refine_ls_number_restraints 6
_refine_ls_restrained_S_all 1.032
_refine_ls_R_factor_all 0.0579
_refine_ls_R_factor_gt 0.0362
_refine_ls_shift/su_max 0.000
_refine_ls_shift/su_mean 0.000
_refine_ls_structure_factor_coef Fsqd
_refine_ls_weighting_details 'calc w=1/[\s^2^(Fo^2^)+(0.0446P)^2^+0.4235P] where P=(Fo^2^+2Fc^2^)/3'
_refine_ls_weighting_scheme calc
_refine_ls_wR_factor_gt 0.0886
_refine_ls_wR_factor_ref 0.0995
_reflns_number_gt 4886
_reflns_number_total 6945
_reflns_threshold_expression >2sigma(I)
_cod_data_source_file b719019k.txt
_cod_data_source_block mn
_cod_depositor_comments
;
The following automatic conversions were performed:
'_symmetry_cell_setting' value 'Monoclinic' changed to 'monoclinic'
according to '/home/saulius/struct/CIF-dictionaries/cif_core.dic'
dictionary named 'cif_core.dic' version 2.4.1 from
2010-06-29.

'_exptl_absorpt_correction_type' value 'Multi-scan' changed
to 'multi-scan' according to
'/home/saulius/struct/CIF-dictionaries/cif_core.dic' dictionary named
'cif_core.dic' version 2.4.1 from 2010-06-29.

Automatic conversion script
Id: cif_fix_enum 1527 2010-12-29 10:47:43Z saulius 
;
_cod_original_sg_symbol_H-M P2(1)/n
_cod_database_code 7103058

loop_
_symmetry_equiv_pos_as_xyz
'x, y, z'
'-x+1/2, y+1/2, -z+1/2'
'-x, -y, -z'
'x-1/2, -y-1/2, z-1/2'

loop_
_atom_site_label
_atom_site_type_symbol
_atom_site_fract_x
_atom_site_fract_y
_atom_site_fract_z
_atom_site_U_iso_or_equiv
_atom_site_adp_type
_atom_site_occupancy
_atom_site_symmetry_multiplicity
_atom_site_calc_flag
_atom_site_refinement_flags
_atom_site_disorder_assembly
_atom_site_disorder_group
Mn1 Mn 0.0000 0.0000 0.5000 0.03124(10) Uani 1 2 d S . .
S1 S 0.0000 0.5000 0.5000 0.04052(14) Uani 1 2 d S . .
O1 O 0.40110(10) 0.42588(7) 0.32030(11) 0.0573(4) Uani 1 1 d . . .
O2 O -0.01758(9) 0.78400(6) 0.35254(10) 0.0488(3) Uani 1 1 d . . .
O3 O 0.21938(8) 0.60206(6) 0.85249(9) 0.0431(3) Uani 1 1 d . . .
O4 O -0.10879(10) 0.00935(8) 0.62542(10) 0.0518(3) Uani 1 1 d D . .
H4A H -0.1754(13) 0.0202(12) 0.6164(18) 0.080 Uiso 1 1 d D . .
H4B H -0.0902(18) 0.0329(12) 0.6764(15) 0.080 Uiso 1 1 d D . .
O5 O 0.12474(10) 0.00259(7) 0.61189(11) 0.0492(3) Uani 1 1 d D . .
H5C H 0.1671(16) 0.0374(10) 0.6178(18) 0.080 Uiso 1 1 d D . .
H5D H 0.1403(17) -0.0313(11) 0.6532(16) 0.080 Uiso 1 1 d D . .
O6 O 0.00868(11) 0.11734(6) 0.49051(11) 0.0489(3) Uani 1 1 d D . .
H6B H 0.0559(15) 0.1399(12) 0.4572(16) 0.080 Uiso 1 1 d D . .
H6C H 0.0045(18) 0.1419(12) 0.5454(14) 0.080 Uiso 1 1 d D . .
N1 N 0.16117(16) 0.20366(9) 0.39847(14) 0.0672(5) Uani 1 1 d . . .
N2 N 0.24698(12) 0.39158(8) 0.39598(13) 0.0517(4) Uani 1 1 d . . .
H2A H 0.1918 0.4076 0.4265 0.062 Uiso 1 1 calc R . .
N3 N 0.29553(14) 0.51041(8) 0.38921(14) 0.0620(5) Uani 1 1 d . . .
H3A H 0.2382 0.5191 0.4218 0.074 Uiso 1 1 calc R . .
N4 N -0.31578(13) 0.60839(9) 0.23710(14) 0.0619(5) Uani 1 1 d . . .
N5 N -0.06567(11) 0.66537(7) 0.35788(12) 0.0495(4) Uani 1 1 d . . .
H5A H -0.0408 0.6225 0.3675 0.059 Uiso 1 1 calc R . .
N6 N 0.09296(12) 0.70230(8) 0.42842(14) 0.0556(4) Uani 1 1 d . . .
H6A H 0.1008 0.6579 0.4463 0.067 Uiso 1 1 calc R . .
N8 N 0.06415(11) 0.57255(8) 0.76783(12) 0.0500(4) Uani 1 1 d . . .
H8A H 0.0369 0.5609 0.7096 0.060 Uiso 1 1 calc R . .
N9 N 0.21850(11) 0.58865(9) 0.68212(12) 0.0523(4) Uani 1 1 d . . .
H9A H 0.1822 0.5753 0.6292 0.063 Uiso 1 1 calc R . .
N10 N 0.31024(10) 0.65535(7) 0.49441(11) 0.0403(3) Uani 1 1 d . . .
C18 C -0.05844(16) 0.59931(12) 1.01743(17) 0.0644(6) Uani 1 1 d . . .
H18A H -0.0437 0.6170 1.0823 0.077 Uiso 1 1 calc R . .
C1 C 0.2487(2) 0.16988(11) 0.37002(17) 0.0650(6) Uani 1 1 d . . .
H1A H 0.2490 0.1196 0.3692 0.078 Uiso 1 1 calc R . .
C2 C 0.33872(17) 0.20588(11) 0.34172(17) 0.0626(5) Uani 1 1 d . . .
H2B H 0.3974 0.1803 0.3188 0.075 Uiso 1 1 calc R . .
C3 C 0.34188(15) 0.28065(10) 0.34738(17) 0.0562(5) Uani 1 1 d . . .
H3B H 0.4025 0.3059 0.3286 0.067 Uiso 1 1 calc R . .
C4 C 0.25308(14) 0.31683(9) 0.38159(13) 0.0439(4) Uani 1 1 d . . .
C5 C 0.16404(16) 0.27556(11) 0.40372(16) 0.0585(5) Uani 1 1 d . . .
H5B H 0.1026 0.2995 0.4234 0.070 Uiso 1 1 calc R . .
C6 C 0.32059(14) 0.44206(9) 0.36607(14) 0.0454(4) Uani 1 1 d . . .
C7 C 0.3636(2) 0.57001(11) 0.36015(17) 0.0667(6) Uani 1 1 d . . .
H7A H 0.3254 0.5999 0.3109 0.080 Uiso 1 1 calc R . .
H7B H 0.4265 0.5509 0.3278 0.080 Uiso 1 1 calc R . .
C8 C 0.39814(14) 0.61581(10) 0.44863(15) 0.0512(5) Uani 1 1 d . . .
H8B H 0.4318 0.5852 0.4998 0.061 Uiso 1 1 calc R . .
H8C H 0.4512 0.6502 0.4265 0.061 Uiso 1 1 calc R . .
C9 C -0.37739(16) 0.66594(11) 0.25106(17) 0.0589(5) Uani 1 1 d . . .
H9B H -0.4476 0.6649 0.2263 0.071 Uiso 1 1 calc R . .
C10 C -0.34138(15) 0.72657(10) 0.30048(17) 0.0541(5) Uani 1 1 d . . .
H10A H -0.3870 0.7656 0.3094 0.065 Uiso 1 1 calc R . .
C11 C -0.23757(14) 0.72965(9) 0.33692(15) 0.0480(4) Uani 1 1 d . . .
H11A H -0.2122 0.7706 0.3707 0.058 Uiso 1 1 calc R . .
C12 C -0.17166(13) 0.67073(9) 0.32241(13) 0.0409(4) Uani 1 1 d . . .
C13 C -0.21519(16) 0.61168(10) 0.27211(16) 0.0549(5) Uani 1 1 d . . .
H13A H -0.1715 0.5718 0.2621 0.066 Uiso 1 1 calc R . .
C14 C 0.00231(13) 0.72166(9) 0.37876(14) 0.0418(4) Uani 1 1 d . . .
C15 C 0.17810(15) 0.75299(10) 0.45322(19) 0.0584(5) Uani 1 1 d . . .
H15A H 0.1740 0.7668 0.5240 0.070 Uiso 1 1 calc R . .
H15B H 0.1689 0.7962 0.4124 0.070 Uiso 1 1 calc R . .
C16 C 0.28664(14) 0.72065(10) 0.43441(16) 0.0505(5) Uani 1 1 d . . .
H16A H 0.2910 0.7088 0.3630 0.061 Uiso 1 1 calc R . .
H16B H 0.3409 0.7567 0.4498 0.061 Uiso 1 1 calc R . .
C17 C -0.15657(16) 0.57187(13) 0.99396(18) 0.0671(6) Uani 1 1 d . . .
H17A H -0.2086 0.5723 1.0432 0.081 Uiso 1 1 calc R . .
N7 N -0.18092(13) 0.54447(11) 0.90314(15) 0.0683(5) Uani 1 1 d . . .
C21 C -0.10602(14) 0.54550(12) 0.83342(16) 0.0576(5) Uani 1 1 d . . .
H21A H -0.1228 0.5264 0.7698 0.069 Uiso 1 1 calc R . .
C20 C -0.00446(13) 0.57337(9) 0.84986(14) 0.0425(4) Uani 1 1 d . . .
C19 C 0.01923(15) 0.60097(11) 0.94529(15) 0.0549(5) Uani 1 1 d . . .
H19A H 0.0863 0.6203 0.9604 0.066 Uiso 1 1 calc R . .
C22 C 0.17175(12) 0.58870(9) 0.77203(14) 0.0387(4) Uani 1 1 d . . .
C23 C 0.32942(14) 0.61057(12) 0.67124(16) 0.0562(5) Uani 1 1 d . . .
H23A H 0.3703 0.5702 0.6456 0.067 Uiso 1 1 calc R . .
H23B H 0.3595 0.6237 0.7372 0.067 Uiso 1 1 calc R . .
C24 C 0.33854(14) 0.67372(10) 0.59993(14) 0.0493(4) Uani 1 1 d . . .
H24A H 0.2920 0.7122 0.6223 0.059 Uiso 1 1 calc R . .
H24B H 0.4113 0.6917 0.6031 0.059 Uiso 1 1 calc R . .
O7 O 0.0789(2) 0.54950(15) 0.4903(3) 0.0763(9) Uani 0.50 1 d P . .
O9 O -0.10887(18) 0.52649(14) 0.4646(2) 0.0518(6) Uani 0.50 1 d P . .
O8 O 0.0177(2) 0.43147(13) 0.44036(19) 0.0535(6) Uani 0.50 1 d P . .
O10 O -0.0160(2) 0.47476(14) 0.60691(19) 0.0579(7) Uani 0.50 1 d P . .

loop_
_atom_site_aniso_label
_atom_site_aniso_U_11
_atom_site_aniso_U_22
_atom_site_aniso_U_33
_atom_site_aniso_U_23
_atom_site_aniso_U_13
_atom_site_aniso_U_12
Mn1 0.02830(17) 0.03043(17) 0.03490(19) -0.00048(14) -0.00140(13) 0.00034(13)
S1 0.0411(3) 0.0385(3) 0.0417(3) 0.0006(3) -0.0019(3) 0.0040(3)
O1 0.0517(8) 0.0490(7) 0.0721(10) 0.0073(7) 0.0209(7) 0.0027(6)
O2 0.0513(7) 0.0336(6) 0.0614(8) 0.0026(6) -0.0047(6) -0.0012(5)
O3 0.0355(6) 0.0497(7) 0.0437(7) -0.0012(6) -0.0051(5) 0.0007(5)
O4 0.0360(7) 0.0758(10) 0.0440(8) -0.0036(7) 0.0054(6) 0.0071(6)
O5 0.0462(7) 0.0442(7) 0.0562(8) 0.0100(6) -0.0207(6) -0.0084(6)
O6 0.0587(8) 0.0312(6) 0.0571(9) -0.0003(6) 0.0053(7) -0.0042(5)
N1 0.0830(13) 0.0552(11) 0.0639(12) 0.0000(9) 0.0120(10) -0.0212(9)
N2 0.0490(9) 0.0449(9) 0.0620(11) -0.0005(7) 0.0186(8) -0.0008(7)
N3 0.0711(11) 0.0460(9) 0.0700(12) -0.0091(8) 0.0259(9) -0.0047(8)
N4 0.0605(10) 0.0535(10) 0.0706(12) -0.0180(9) -0.0189(9) -0.0023(8)
N5 0.0501(8) 0.0299(7) 0.0678(11) 0.0017(7) -0.0139(8) 0.0005(6)
N6 0.0470(9) 0.0393(8) 0.0797(12) 0.0077(8) -0.0154(8) -0.0032(7)
N8 0.0362(8) 0.0708(10) 0.0428(9) -0.0064(8) -0.0021(7) -0.0102(7)
N9 0.0381(8) 0.0781(11) 0.0407(9) -0.0020(8) -0.0007(7) -0.0123(7)
N10 0.0356(7) 0.0421(8) 0.0433(8) -0.0024(6) 0.0015(6) -0.0043(6)
C18 0.0574(12) 0.0830(15) 0.0531(13) -0.0081(11) 0.0099(10) -0.0088(11)
C1 0.0940(17) 0.0446(11) 0.0561(13) 0.0012(10) -0.0009(12) -0.0061(11)
C2 0.0682(13) 0.0495(11) 0.0700(15) 0.0006(10) 0.0003(11) 0.0088(10)
C3 0.0488(11) 0.0479(11) 0.0718(14) 0.0055(10) 0.0012(10) 0.0002(9)
C4 0.0482(10) 0.0441(10) 0.0395(10) 0.0024(8) 0.0020(8) -0.0017(8)
C5 0.0600(12) 0.0571(12) 0.0593(13) -0.0006(10) 0.0162(10) -0.0090(10)
C6 0.0471(10) 0.0446(10) 0.0445(10) 0.0019(8) 0.0029(8) -0.0004(8)
C7 0.0971(17) 0.0451(11) 0.0590(14) -0.0025(10) 0.0248(12) -0.0093(11)
C8 0.0469(10) 0.0500(10) 0.0572(12) 0.0012(9) 0.0128(9) -0.0025(8)
C9 0.0491(11) 0.0607(12) 0.0662(14) -0.0057(11) -0.0109(10) -0.0045(9)
C10 0.0470(10) 0.0458(10) 0.0693(14) -0.0018(10) -0.0020(9) 0.0018(8)
C11 0.0522(11) 0.0360(9) 0.0556(12) -0.0027(8) -0.0042(9) -0.0037(8)
C12 0.0470(9) 0.0346(8) 0.0409(10) 0.0024(7) -0.0051(8) -0.0022(7)
C13 0.0594(12) 0.0433(10) 0.0615(13) -0.0129(9) -0.0109(10) 0.0033(9)
C14 0.0436(9) 0.0361(9) 0.0457(10) -0.0016(8) 0.0004(8) 0.0005(7)
C15 0.0483(11) 0.0442(10) 0.0821(16) -0.0062(10) -0.0130(10) -0.0010(8)
C16 0.0481(10) 0.0438(10) 0.0594(12) 0.0006(9) -0.0031(9) -0.0081(8)
C17 0.0485(12) 0.0896(16) 0.0640(15) 0.0040(12) 0.0159(11) -0.0072(11)
N7 0.0395(9) 0.0986(14) 0.0671(13) 0.0054(11) 0.0065(8) -0.0156(9)
C21 0.0372(10) 0.0821(14) 0.0534(12) 0.0025(11) -0.0031(9) -0.0099(9)
C20 0.0347(8) 0.0469(10) 0.0458(10) 0.0047(8) 0.0009(8) -0.0017(7)
C19 0.0429(10) 0.0661(13) 0.0559(13) -0.0117(10) 0.0031(9) -0.0090(9)
C22 0.0335(8) 0.0364(8) 0.0460(10) 0.0023(8) -0.0012(7) -0.0009(7)
C23 0.0346(9) 0.0843(14) 0.0497(12) 0.0079(10) 0.0030(8) -0.0052(9)
C24 0.0386(9) 0.0611(11) 0.0484(11) -0.0075(9) 0.0010(8) -0.0117(8)
O7 0.0561(17) 0.0556(17) 0.117(3) 0.0105(18) 0.0021(17) -0.0255(14)
O9 0.0422(13) 0.0526(14) 0.0603(17) 0.0036(13) -0.0052(12) 0.0085(11)
O8 0.0662(16) 0.0483(14) 0.0461(16) -0.0086(12) 0.0023(13) 0.0111(12)
O10 0.086(2) 0.0504(15) 0.0367(14) 0.0020(12) 0.0006(14) 0.0143(14)

loop_
_atom_type_symbol
_atom_type_description
_atom_type_scat_dispersion_real
_atom_type_scat_dispersion_imag
_atom_type_scat_source
C C 0.0033 0.0016 'International Tables Vol C Tables 4.2.6.8 and 6.1.1.4'
H H 0.0000 0.0000 'International Tables Vol C Tables 4.2.6.8 and 6.1.1.4'
N N 0.0061 0.0033 'International Tables Vol C Tables 4.2.6.8 and 6.1.1.4'
O O 0.0106 0.0060 'International Tables Vol C Tables 4.2.6.8 and 6.1.1.4'
S S 0.1246 0.1234 'International Tables Vol C Tables 4.2.6.8 and 6.1.1.4'
Mn Mn 0.3368 0.7283 'International Tables Vol C Tables 4.2.6.8 and 6.1.1.4'

loop_
_geom_angle_atom_site_label_1
_geom_angle_atom_site_label_2
_geom_angle_atom_site_label_3
_geom_angle
_geom_angle_site_symmetry_1
_geom_angle_site_symmetry_3
_geom_angle_publ_flag
O5 Mn1 O5 180.0 . 3_556 ?
O5 Mn1 O4 86.17(6) . . ?
O5 Mn1 O4 93.83(6) 3_556 . ?
O5 Mn1 O4 93.83(6) . 3_556 ?
O5 Mn1 O4 86.17(6) 3_556 3_556 ?
O4 Mn1 O4 180.0 . 3_556 ?
O5 Mn1 O6 91.11(5) . 3_556 ?
O5 Mn1 O6 88.89(5) 3_556 3_556 ?
O4 Mn1 O6 90.15(5) . 3_556 ?
O4 Mn1 O6 89.85(5) 3_556 3_556 ?
O5 Mn1 O6 88.89(5) . . ?
O5 Mn1 O6 91.11(5) 3_556 . ?
O4 Mn1 O6 89.85(5) . . ?
O4 Mn1 O6 90.15(5) 3_556 . ?
O6 Mn1 O6 180.0 3_556 . ?
O7 S1 O7 180.0 . 3_566 ?
O7 S1 O10 65.68(19) . 3_566 ?
O7 S1 O10 114.32(19) 3_566 3_566 ?
O7 S1 O10 114.32(19) . . ?
O7 S1 O10 65.68(19) 3_566 . ?
O10 S1 O10 180.000(1) 3_566 . ?
O7 S1 O8 113.70(18) . . ?
O7 S1 O8 66.30(17) 3_566 . ?
O10 S1 O8 75.42(14) 3_566 . ?
O10 S1 O8 104.58(14) . . ?
O7 S1 O8 66.30(17) . 3_566 ?
O7 S1 O8 113.70(17) 3_566 3_566 ?
O10 S1 O8 104.58(14) 3_566 3_566 ?
O10 S1 O8 75.42(14) . 3_566 ?
O8 S1 O8 180.00(17) . 3_566 ?
O7 S1 O9 113.92(16) . . ?
O7 S1 O9 66.08(16) 3_566 . ?
O10 S1 O9 75.45(15) 3_566 . ?
O10 S1 O9 104.55(15) . . ?
O8 S1 O9 104.70(14) . . ?
O8 S1 O9 75.30(14) 3_566 . ?
O7 S1 O9 66.08(16) . 3_566 ?
O7 S1 O9 113.92(16) 3_566 3_566 ?
O10 S1 O9 104.55(15) 3_566 3_566 ?
O10 S1 O9 75.45(15) . 3_566 ?
O8 S1 O9 75.30(14) . 3_566 ?
O8 S1 O9 104.70(14) 3_566 3_566 ?
O9 S1 O9 180.000(1) . 3_566 ?
Mn1 O4 H4A 122.3(16) . . ?
Mn1 O4 H4B 119.3(16) . . ?
H4A O4 H4B 104(2) . . ?
Mn1 O5 H5C 122.4(16) . . ?
Mn1 O5 H5D 125.6(15) . . ?
H5C O5 H5D 112(2) . . ?
Mn1 O6 H6B 123.6(16) . . ?
Mn1 O6 H6C 118.4(16) . . ?
H6B O6 H6C 103(2) . . ?
C1 N1 C5 117.70(18) . . ?
C6 N2 C4 126.38(15) . . ?
C6 N2 H2A 116.8 . . ?
C4 N2 H2A 116.8 . . ?
C6 N3 C7 121.00(17) . . ?
C6 N3 H3A 119.5 . . ?
C7 N3 H3A 119.5 . . ?
C9 N4 C13 117.50(16) . . ?
C14 N5 C12 126.37(14) . . ?
C14 N5 H5A 116.8 . . ?
C12 N5 H5A 116.8 . . ?
C14 N6 C15 122.95(15) . . ?
C14 N6 H6A 118.5 . . ?
C15 N6 H6A 118.5 . . ?
C22 N8 C20 125.75(15) . . ?
C22 N8 H8A 117.1 . . ?
C20 N8 H8A 117.1 . . ?
C22 N9 C23 121.76(16) . . ?
C22 N9 H9A 119.1 . . ?
C23 N9 H9A 119.1 . . ?
C8 N10 C24 109.89(14) . . ?
C8 N10 C16 109.41(14) . . ?
C24 N10 C16 111.14(14) . . ?
C17 C18 C19 120.0(2) . . ?
C17 C18 H18A 120.0 . . ?
C19 C18 H18A 120.0 . . ?
N1 C1 C2 122.7(2) . . ?
N1 C1 H1A 118.7 . . ?
C2 C1 H1A 118.7 . . ?
C1 C2 C3 119.6(2) . . ?
C1 C2 H2B 120.2 . . ?
C3 C2 H2B 120.2 . . ?
C4 C3 C2 118.61(18) . . ?
C4 C3 H3B 120.7 . . ?
C2 C3 H3B 120.7 . . ?
C3 C4 C5 117.27(17) . . ?
C3 C4 N2 124.77(16) . . ?
C5 C4 N2 117.96(17) . . ?
N1 C5 C4 124.00(19) . . ?
N1 C5 H5B 118.0 . . ?
C4 C5 H5B 118.0 . . ?
O1 C6 N3 122.89(17) . . ?
O1 C6 N2 122.68(16) . . ?
N3 C6 N2 114.41(16) . . ?
N3 C7 C8 112.63(17) . . ?
N3 C7 H7A 109.1 . . ?
C8 C7 H7A 109.1 . . ?
N3 C7 H7B 109.1 . . ?
C8 C7 H7B 109.1 . . ?
H7A C7 H7B 107.8 . . ?
N10 C8 C7 113.51(16) . . ?
N10 C8 H8B 108.9 . . ?
C7 C8 H8B 108.9 . . ?
N10 C8 H8C 108.9 . . ?
C7 C8 H8C 108.9 . . ?
H8B C8 H8C 107.7 . . ?
N4 C9 C10 122.48(18) . . ?
N4 C9 H9B 118.8 . . ?
C10 C9 H9B 118.8 . . ?
C9 C10 C11 119.86(18) . . ?
C9 C10 H10A 120.1 . . ?
C11 C10 H10A 120.1 . . ?
C10 C11 C12 118.71(17) . . ?
C10 C11 H11A 120.6 . . ?
C12 C11 H11A 120.6 . . ?
C13 C12 C11 117.36(16) . . ?
C13 C12 N5 117.62(15) . . ?
C11 C12 N5 124.97(15) . . ?
N4 C13 C12 124.09(17) . . ?
N4 C13 H13A 118.0 . . ?
C12 C13 H13A 118.0 . . ?
O2 C14 N6 123.38(16) . . ?
O2 C14 N5 122.50(15) . . ?
N6 C14 N5 114.10(15) . . ?
N6 C15 C16 111.43(15) . . ?
N6 C15 H15A 109.3 . . ?
C16 C15 H15A 109.3 . . ?
N6 C15 H15B 109.3 . . ?
C16 C15 H15B 109.3 . . ?
H15A C15 H15B 108.0 . . ?
N10 C16 C15 114.02(16) . . ?
N10 C16 H16A 108.7 . . ?
C15 C16 H16A 108.7 . . ?
N10 C16 H16B 108.7 . . ?
C15 C16 H16B 108.7 . . ?
H16A C16 H16B 107.6 . . ?
N7 C17 C18 122.3(2) . . ?
N7 C17 H17A 118.8 . . ?
C18 C17 H17A 118.8 . . ?
C21 N7 C17 117.87(18) . . ?
N7 C21 C20 123.9(2) . . ?
N7 C21 H21A 118.1 . . ?
C20 C21 H21A 118.1 . . ?
C19 C20 C21 117.12(18) . . ?
C19 C20 N8 125.86(16) . . ?
C21 C20 N8 117.00(17) . . ?
C18 C19 C20 118.74(18) . . ?
C18 C19 H19A 120.6 . . ?
C20 C19 H19A 120.6 . . ?
O3 C22 N9 123.56(15) . . ?
O3 C22 N8 122.07(16) . . ?
N9 C22 N8 114.37(16) . . ?
N9 C23 C24 111.36(15) . . ?
N9 C23 H23A 109.4 . . ?
C24 C23 H23A 109.4 . . ?
N9 C23 H23B 109.4 . . ?
C24 C23 H23B 109.4 . . ?
H23A C23 H23B 108.0 . . ?
N10 C24 C23 113.08(15) . . ?
N10 C24 H24A 109.0 . . ?
C23 C24 H24A 109.0 . . ?
N10 C24 H24B 109.0 . . ?
C23 C24 H24B 109.0 . . ?
H24A C24 H24B 107.8 . . ?
S1 O7 O10 61.73(16) . 3_566 ?
S1 O7 O9 61.74(14) . 3_566 ?
O10 O7 O9 99.5(2) 3_566 3_566 ?
S1 O7 O8 61.61(15) . 3_566 ?
O10 O7 O8 99.3(2) 3_566 3_566 ?
O9 O7 O8 99.2(2) 3_566 3_566 ?
S1 O9 O7 52.17(12) . 3_566 ?
S1 O8 O7 52.09(12) . 3_566 ?
S1 O10 O7 52.59(13) . 3_566 ?

loop_
_geom_bond_atom_site_label_1
_geom_bond_atom_site_label_2
_geom_bond_distance
_geom_bond_site_symmetry_2
_geom_bond_publ_flag
Mn1 O5 2.1226(13) . ?
Mn1 O5 2.1226(13) 3_556 ?
Mn1 O4 2.1742(14) . ?
Mn1 O4 2.1742(14) 3_556 ?
Mn1 O6 2.1779(12) 3_556 ?
Mn1 O6 2.1779(12) . ?
S1 O7 1.355(3) . ?
S1 O7 1.355(3) 3_566 ?
S1 O10 1.503(3) 3_566 ?
S1 O10 1.503(3) . ?
S1 O8 1.511(2) . ?
S1 O8 1.511(2) 3_566 ?
S1 O9 1.512(2) . ?
S1 O9 1.512(2) 3_566 ?
O1 C6 1.224(2) . ?
O2 C14 1.2282(19) . ?
O3 C22 1.229(2) . ?
O4 H4A 0.863(15) . ?
O4 H4B 0.830(15) . ?
O5 H5C 0.836(15) . ?
O5 H5D 0.850(16) . ?
O6 H6B 0.854(16) . ?
O6 H6C 0.857(16) . ?
N1 C1 1.323(3) . ?
N1 C5 1.333(3) . ?
N2 C6 1.376(2) . ?
N2 C4 1.399(2) . ?
N2 H2A 0.8600 . ?
N3 C6 1.340(2) . ?
N3 C7 1.451(2) . ?
N3 H3A 0.8600 . ?
N4 C9 1.330(2) . ?
N4 C13 1.332(2) . ?
N5 C14 1.369(2) . ?
N5 C12 1.399(2) . ?
N5 H5A 0.8600 . ?
N6 C14 1.345(2) . ?
N6 C15 1.451(2) . ?
N6 H6A 0.8600 . ?
N8 C22 1.379(2) . ?
N8 C20 1.397(2) . ?
N8 H8A 0.8600 . ?
N9 C22 1.335(2) . ?
N9 C23 1.457(2) . ?
N9 H9A 0.8600 . ?
N10 C8 1.464(2) . ?
N10 C24 1.467(2) . ?
N10 C16 1.470(2) . ?
C18 C17 1.358(3) . ?
C18 C19 1.377(3) . ?
C18 H18A 0.9300 . ?
C1 C2 1.369(3) . ?
C1 H1A 0.9300 . ?
C2 C3 1.386(3) . ?
C2 H2B 0.9300 . ?
C3 C4 1.382(3) . ?
C3 H3B 0.9300 . ?
C4 C5 1.388(3) . ?
C5 H5B 0.9300 . ?
C7 C8 1.497(3) . ?
C7 H7A 0.9700 . ?
C7 H7B 0.9700 . ?
C8 H8B 0.9700 . ?
C8 H8C 0.9700 . ?
C9 C10 1.368(3) . ?
C9 H9B 0.9300 . ?
C10 C11 1.376(3) . ?
C10 H10A 0.9300 . ?
C11 C12 1.383(2) . ?
C11 H11A 0.9300 . ?
C12 C13 1.383(2) . ?
C13 H13A 0.9300 . ?
C15 C16 1.510(3) . ?
C15 H15A 0.9700 . ?
C15 H15B 0.9700 . ?
C16 H16A 0.9700 . ?
C16 H16B 0.9700 . ?
C17 N7 1.329(3) . ?
C17 H17A 0.9300 . ?
N7 C21 1.329(3) . ?
C21 C20 1.384(2) . ?
C21 H21A 0.9300 . ?
C20 C19 1.383(3) . ?
C19 H19A 0.9300 . ?
C23 C24 1.506(3) . ?
C23 H23A 0.9700 . ?
C23 H23B 0.9700 . ?
C24 H24A 0.9700 . ?
C24 H24B 0.9700 . ?
O7 O10 1.555(4) 3_566 ?
O7 O9 1.569(4) 3_566 ?
O7 O8 1.573(4) 3_566 ?
O9 O7 1.569(4) 3_566 ?
O8 O7 1.573(4) 3_566 ?
O10 O7 1.555(4) 3_566 ?

loop_
_geom_hbond_atom_site_label_D
_geom_hbond_atom_site_label_H
_geom_hbond_atom_site_label_A
_geom_hbond_distance_DH
_geom_hbond_distance_HA
_geom_hbond_distance_DA
_geom_hbond_angle_DHA
_geom_hbond_site_symmetry_A
C3 H3B O1 0.93 2.22 2.813(2) 120.7 .
O4 H4B O1 0.830(15) 2.051(17) 2.835(2) 158(2) 4_566
C11 H11A O2 0.93 2.47 2.934(2) 111.3 .
O6 H6C O2 0.857(16) 1.926(17) 2.7599(19) 164(2) 3_566
C19 H19A O3 0.93 2.24 2.814(2) 119.1 .
O5 H5C O3 0.836(15) 1.892(16) 2.7151(16) 168(2) 2_546
N3 H3A O7 0.86 2.28 3.135(4) 172.8 .
N5 H5A O7 0.86 2.56 3.282(4) 141.5 .
N6 H6A O7 0.86 2.11 2.950(3) 166.0 .
N9 H9A O7 0.86 2.27 3.124(4) 175.0 .
N2 H2A O8 0.86 2.24 3.034(3) 154.3 .
N5 H5A O8 0.86 2.73 3.252(3) 120.3 3_566
N6 H6A O8 0.86 2.70 3.340(3) 132.6 3_566
N8 H8A O8 0.86 2.08 2.908(3) 161.0 3_566
N9 H9A O8 0.86 2.65 3.355(3) 140.5 3_566
N2 H2A O9 0.86 2.17 2.970(3) 155.0 3_566
N3 H3A O9 0.86 2.39 3.140(3) 146.5 3_566
N5 H5A O9 0.86 2.36 2.986(3) 129.8 .
N9 H9A O9 0.86 2.42 3.168(3) 145.5 3_566
N3 H3A O10 0.86 2.80 3.511(3) 141.1 3_566
N5 H5A O10 0.86 1.96 2.822(3) 178.6 3_566
N6 H6A O10 0.86 2.76 3.444(3) 137.7 3_566
N8 H8A O10 0.86 2.18 2.946(3) 147.5 .
O6 H6B N1 0.854(16) 1.943(16) 2.789(2) 170(2) .
O5 H5D N4 0.850(16) 1.879(16) 2.727(2) 175(2) 4_666
O4 H4A N7 0.863(15) 1.865(16) 2.728(2) 180(2) 2_446

loop_
_geom_torsion_atom_site_label_1
_geom_torsion_atom_site_label_2
_geom_torsion_atom_site_label_3
_geom_torsion_atom_site_label_4
_geom_torsion
_geom_torsion_site_symmetry_1
_geom_torsion_site_symmetry_2
_geom_torsion_site_symmetry_3
_geom_torsion_site_symmetry_4
_geom_torsion_publ_flag
C5 N1 C1 C2 -3.1(3) . . . . ?
N1 C1 C2 C3 3.3(3) . . . . ?
C1 C2 C3 C4 -0.1(3) . . . . ?
C2 C3 C4 C5 -2.9(3) . . . . ?
C2 C3 C4 N2 176.63(18) . . . . ?
C6 N2 C4 C3 9.6(3) . . . . ?
C6 N2 C4 C5 -170.84(18) . . . . ?
C1 N1 C5 C4 -0.3(3) . . . . ?
C3 C4 C5 N1 3.3(3) . . . . ?
N2 C4 C5 N1 -176.33(19) . . . . ?
C7 N3 C6 O1 0.3(3) . . . . ?
C7 N3 C6 N2 -178.24(18) . . . . ?
C4 N2 C6 O1 1.4(3) . . . . ?
C4 N2 C6 N3 -179.97(18) . . . . ?
C6 N3 C7 C8 -124.6(2) . . . . ?
C24 N10 C8 C7 156.84(16) . . . . ?
C16 N10 C8 C7 -80.88(19) . . . . ?
N3 C7 C8 N10 -66.7(2) . . . . ?
C13 N4 C9 C10 -0.9(3) . . . . ?
N4 C9 C10 C11 0.6(3) . . . . ?
C9 C10 C11 C12 0.0(3) . . . . ?
C10 C11 C12 C13 -0.4(3) . . . . ?
C10 C11 C12 N5 -177.97(18) . . . . ?
C14 N5 C12 C13 157.36(19) . . . . ?
C14 N5 C12 C11 -25.1(3) . . . . ?
C9 N4 C13 C12 0.5(3) . . . . ?
C11 C12 C13 N4 0.1(3) . . . . ?
N5 C12 C13 N4 177.88(19) . . . . ?
C15 N6 C14 O2 -2.0(3) . . . . ?
C15 N6 C14 N5 176.75(18) . . . . ?
C12 N5 C14 O2 -12.3(3) . . . . ?
C12 N5 C14 N6 168.90(17) . . . . ?
C14 N6 C15 C16 -137.78(19) . . . . ?
C8 N10 C16 C15 161.83(16) . . . . ?
C24 N10 C16 C15 -76.64(19) . . . . ?
N6 C15 C16 N10 -60.3(2) . . . . ?
C19 C18 C17 N7 1.5(4) . . . . ?
C18 C17 N7 C21 -1.1(4) . . . . ?
C17 N7 C21 C20 0.0(3) . . . . ?
N7 C21 C20 C19 0.6(3) . . . . ?
N7 C21 C20 N8 -178.0(2) . . . . ?
C22 N8 C20 C19 10.6(3) . . . . ?
C22 N8 C20 C21 -170.88(17) . . . . ?
C17 C18 C19 C20 -0.9(3) . . . . ?
C21 C20 C19 C18 -0.1(3) . . . . ?
N8 C20 C19 C18 178.37(19) . . . . ?
C23 N9 C22 O3 -5.2(3) . . . . ?
C23 N9 C22 N8 174.64(16) . . . . ?
C20 N8 C22 O3 4.0(3) . . . . ?
C20 N8 C22 N9 -175.82(16) . . . . ?
C22 N9 C23 C24 -120.66(19) . . . . ?
C8 N10 C24 C23 -76.98(18) . . . . ?
C16 N10 C24 C23 161.77(15) . . . . ?
N9 C23 C24 N10 -67.9(2) . . . . ?
O7 S1 O7 O10 -38(100) 3_566 . . 3_566 ?
O10 S1 O7 O10 180.0 . . . 3_566 ?
O8 S1 O7 O10 60.00(18) . . . 3_566 ?
O8 S1 O7 O10 -120.00(18) 3_566 . . 3_566 ?
O9 S1 O7 O10 -59.86(19) . . . 3_566 ?
O9 S1 O7 O10 120.14(19) 3_566 . . 3_566 ?
O7 S1 O7 O9 -158(100) 3_566 . . 3_566 ?
O10 S1 O7 O9 -120.14(19) 3_566 . . 3_566 ?
O10 S1 O7 O9 59.86(19) . . . 3_566 ?
O8 S1 O7 O9 -60.14(19) . . . 3_566 ?
O8 S1 O7 O9 119.86(19) 3_566 . . 3_566 ?
O9 S1 O7 O9 180.0 . . . 3_566 ?
O7 S1 O7 O8 82(100) 3_566 . . 3_566 ?
O10 S1 O7 O8 120.00(18) 3_566 . . 3_566 ?
O10 S1 O7 O8 -60.00(18) . . . 3_566 ?
O8 S1 O7 O8 180.0 . . . 3_566 ?
O9 S1 O7 O8 60.14(19) . . . 3_566 ?
O9 S1 O7 O8 -119.86(19) 3_566 . . 3_566 ?
O7 S1 O9 O7 180.0 . . . 3_566 ?
O10 S1 O9 O7 125.5(2) 3_566 . . 3_566 ?
O10 S1 O9 O7 -54.5(2) . . . 3_566 ?
O8 S1 O9 O7 55.2(2) . . . 3_566 ?
O8 S1 O9 O7 -124.8(2) 3_566 . . 3_566 ?
O9 S1 O9 O7 -159(100) 3_566 . . 3_566 ?
O7 S1 O8 O7 180.0 . . . 3_566 ?
O10 S1 O8 O7 -125.4(2) 3_566 . . 3_566 ?
O10 S1 O8 O7 54.6(2) . . . 3_566 ?
O8 S1 O8 O7 -126(48) 3_566 . . 3_566 ?
O9 S1 O8 O7 -55.0(2) . . . 3_566 ?
O9 S1 O8 O7 125.0(2) 3_566 . . 3_566 ?
O7 S1 O10 O7 180.0 . . . 3_566 ?
O10 S1 O10 O7 133(100) 3_566 . . 3_566 ?
O8 S1 O10 O7 -55.02(18) . . . 3_566 ?
O8 S1 O10 O7 124.98(18) 3_566 . . 3_566 ?
O9 S1 O10 O7 54.76(19) . . . 3_566 ?
O9 S1 O10 O7 -125.24(19) 3_566 . . 3_566 ?
